data_7041618
loop_
_publ_author_name
'Wang, Xiu-Li'
'Zhang, Rui'
'Wang, Xiang'
'Lin, Hong-Yan'
'Liu, Guo-Cheng'
'Zhang, Hui-Xiu'

_publ_section_title
;
 Three novel and various isopolymolybdate-based hybrids built from the
 carboxyl oxygen atoms of in situ ligands: substituent-tuned assembly,
 architectures and properties.
;
_journal_issue 6
_journal_name_full 'Dalton transactions (Cambridge, England : 2003)'
_journal_page_first 1965
_journal_page_last 1974
_journal_paper_doi 10.1039/c6dt04185j
_journal_volume 46
_journal_year 2017
_chemical_formula_moiety 'C63 H39 Cu3 Mo8 N12 O32'
_chemical_formula_sum 'C63 H39 Cu3 Mo8 N12 O32'
_chemical_formula_weight 2434.21
_space_group_crystal_system trigonal
_space_group_IT_number 167
_space_group_name_Hall '-R 3 2"c'
_space_group_name_H-M_alt 'R -3 c'
_symmetry_space_group_name_Hall '-R 3 2"c'
_symmetry_space_group_name_H-M 'R -3 c :H'
_atom_sites_solution_hydrogens geom
_audit_creation_date 2016-12-14
_audit_creation_method
;
Olex2 1.2-beta
(compiled 2016.11.30 svn.r3356 for OlexSys, GUI svn.r5269)
;
_audit_update_record
;
2016-12-20 deposited with the CCDC.
2017-01-05 downloaded from the CCDC.
;
_cell_angle_alpha 90
_cell_angle_beta 90
_cell_angle_gamma 120
_cell_formula_units_Z 6
_cell_length_a 18.2595(10)
_cell_length_b 18.2595(10)
_cell_length_c 38.7419(16)
_cell_measurement_reflns_used 3872
_cell_measurement_temperature 296(2)
_cell_measurement_theta_max 23.506
_cell_measurement_theta_min 2.466
_cell_volume 11186.4(10)
_computing_cell_refinement 'SAINT v8.34A (Bruker, 2013)'
_computing_data_reduction 'SAINT v8.34A (Bruker, 2013)'
_computing_molecular_graphics 'Olex2 (Dolomanov et al., 2009)'
_computing_publication_material 'Olex2 (Dolomanov et al., 2009)'
_computing_structure_refinement 'ShelXL (Sheldrick, 2015)'
_diffrn_ambient_temperature 296.15
_diffrn_measured_fraction_theta_full 0.995
_diffrn_measured_fraction_theta_max 0.996
_diffrn_measurement_device_type 'Bruker P4'
_diffrn_measurement_method '\w scans'
_diffrn_radiation_monochromator graphite
_diffrn_radiation_type MoK\a
_diffrn_radiation_wavelength 0.71073
_diffrn_reflns_av_R_equivalents 0.0578
_diffrn_reflns_av_unetI/netI 0.0285
_diffrn_reflns_Laue_measured_fraction_full 0.995
_diffrn_reflns_Laue_measured_fraction_max 0.996
_diffrn_reflns_limit_h_max 20
_diffrn_reflns_limit_h_min -22
_diffrn_reflns_limit_k_max 21
_diffrn_reflns_limit_k_min -22
_diffrn_reflns_limit_l_max 37
_diffrn_reflns_limit_l_min -48
_diffrn_reflns_number 22490
_diffrn_reflns_point_group_measured_fraction_full 0.995
_diffrn_reflns_point_group_measured_fraction_max 0.996
_diffrn_reflns_theta_full 25.242
_diffrn_reflns_theta_max 26.178
_diffrn_reflns_theta_min 1.662
_exptl_absorpt_coefficient_mu 2.229
_exptl_absorpt_correction_T_max 0.748
_exptl_absorpt_correction_T_min 0.658
_exptl_absorpt_correction_type none
_exptl_crystal_colour green
_exptl_crystal_colour_primary green
_exptl_crystal_density_diffrn 2.168
_exptl_crystal_description block
_exptl_crystal_F_000 7080
_exptl_crystal_size_max 0.22
_exptl_crystal_size_mid 0.16
_exptl_crystal_size_min 0.13
_refine_diff_density_max 1.674
_refine_diff_density_min -0.935
_refine_diff_density_rms 0.141
_refine_ls_extinction_method none
_refine_ls_goodness_of_fit_ref 1.045
_refine_ls_hydrogen_treatment constr
_refine_ls_matrix_type full
_refine_ls_number_parameters 192
_refine_ls_number_reflns 2489
_refine_ls_number_restraints 6
_refine_ls_restrained_S_all 1.044
_refine_ls_R_factor_all 0.0547
_refine_ls_R_factor_gt 0.0402
_refine_ls_shift/su_max 0.001
_refine_ls_shift/su_mean 0.000
_refine_ls_structure_factor_coef Fsqd
_refine_ls_weighting_details 'w=1/[\s^2^(Fo^2^)+(0.0652P)^2^+84.8813P] where P=(Fo^2^+2Fc^2^)/3'
_refine_ls_weighting_scheme calc
_refine_ls_wR_factor_gt 0.1064
_refine_ls_wR_factor_ref 0.1155
_reflns_Friedel_coverage 0.000
_reflns_number_gt 1985
_reflns_number_total 2489
_reflns_threshold_expression 'I > 2\s(I)'
_cod_data_source_file c6dt04185j2.cif
_cod_data_source_block 1
_cod_depositor_comments 'Adding full bibliography for 7041618--7041620.cif.'
_cod_original_cell_volume 11186.4(15)
_cod_database_code 7041618
_shelx_space_group_comment
;
The symmetry employed for this shelxl refinement is uniquely defined
by the following loop, which should always be used as a source of
symmetry information in preference to the above space-group names.
They are only intended as comments.
;
_olex2_refinement_description
;
1. Fixed Uiso
 At 1.2 times of:
  All C(H) groups
2. Uiso/Uaniso restraints and constraints
Uanis(O6) \\sim Ueq: with sigma of 0.001 and sigma for terminal atoms of 0.001
3. Others
 Fixed Sof: Mo2(0.33333) O6(0.33333)
4.a Aromatic/amide H refined with riding coordinates:
 C3(H3), C5(H5), C6(H6), C8(H8), C9(H9), C10(H10), C11(H11)
;
_shelx_shelxl_version_number 2014/7
_olex2_submission_special_instructions 'No special instructions were received'

loop_
_space_group_symop_operation_xyz
'x, y, z'
'-y, x-y, z'
'-x+y, -x, z'
'y, x, -z+1/2'
'x-y, -y, -z+1/2'
'-x, -x+y, -z+1/2'
'x+2/3, y+1/3, z+1/3'
'-y+2/3, x-y+1/3, z+1/3'
'-x+y+2/3, -x+1/3, z+1/3'
'y+2/3, x+1/3, -z+5/6'
'x-y+2/3, -y+1/3, -z+5/6'
'-x+2/3, -x+y+1/3, -z+5/6'
'x+1/3, y+2/3, z+2/3'
'-y+1/3, x-y+2/3, z+2/3'
'-x+y+1/3, -x+2/3, z+2/3'
'y+1/3, x+2/3, -z+7/6'
'x-y+1/3, -y+2/3, -z+7/6'
'-x+1/3, -x+y+2/3, -z+7/6'
'-x, -y, -z'
'y, -x+y, -z'
'x-y, x, -z'
'-y, -x, z-1/2'
'-x+y, y, z-1/2'
'x, x-y, z-1/2'
'-x+2/3, -y+1/3, -z+1/3'
'y+2/3, -x+y+1/3, -z+1/3'
'x-y+2/3, x+1/3, -z+1/3'
'-y+2/3, -x+1/3, z-1/6'
'-x+y+2/3, y+1/3, z-1/6'
'x+2/3, x-y+1/3, z-1/6'
'-x+1/3, -y+2/3, -z+2/3'
'y+1/3, -x+y+2/3, -z+2/3'
'x-y+1/3, x+2/3, -z+2/3'
'-y+1/3, -x+2/3, z+1/6'
'-x+y+1/3, y+2/3, z+1/6'
'x+1/3, x-y+2/3, z+1/6'

loop_
_atom_site_label
_atom_site_type_symbol
_atom_site_fract_x
_atom_site_fract_y
_atom_site_fract_z
_atom_site_U_iso_or_equiv
_atom_site_adp_type
_atom_site_occupancy
_atom_site_site_symmetry_order
_atom_site_calc_flag
_atom_site_refinement_flags_posn
_atom_site_refinement_flags_adp
_atom_site_refinement_flags_occupancy
_atom_site_disorder_assembly
_atom_site_disorder_group
Mo1 Mo 0.49232(3) 0.62416(3) 0.66830(2) 0.02772(17) Uani 1 1 d . . . . .
Mo2 Mo 0.3327(11) 0.6729(12) 0.71628(3) 0.0346(14) Uani 0.3333 1 d . . . A -1
Cu1 Cu 0.61961(4) 0.61961(4) 0.7500 0.0248(2) Uani 1 2 d S T P . .
O1 O 0.4446(2) 0.9426(2) 0.76563(10) 0.0312(8) Uani 1 1 d . . . . .
O2 O 0.4371(3) 0.7015(3) 0.69871(13) 0.0473(11) Uani 1 1 d . . . . .
O3 O 0.3951(2) 0.5317(2) 0.68875(10) 0.0327(9) Uani 1 1 d . . . . .
O4 O 0.5194(3) 0.5719(2) 0.63993(11) 0.0412(10) Uani 1 1 d . . . . .
O5 O 0.5637(2) 0.6527(2) 0.70100(11) 0.0384(9) Uani 1 1 d . . . . .
O6 O 0.3137(17) 0.661(4) 0.7584(4) 0.082(7) Uani 0.3333 1 d . U . A -1
N1 N 0.6550(3) 0.7304(2) 0.77168(12) 0.0257(9) Uani 1 1 d . . . . .
N2 N 0.6731(2) 0.8594(2) 0.77419(12) 0.0250(9) Uani 1 1 d . . . . .
C1 C 0.5089(4) 1.0000 0.7500 0.0266(15) Uani 1 2 d S T P . .
C2 C 0.5898(4) 1.0000 0.7500 0.0232(14) Uani 1 2 d S T P . .
C3 C 0.5922(3) 0.9301(3) 0.76254(13) 0.0240(10) Uani 1 1 d . . . . .
H3 H 0.5434 0.8834 0.7708 0.029 Uiso 1 1 calc R . . . .
C4 C 0.6682(3) 0.9310(3) 0.76246(13) 0.0220(10) Uani 1 1 d . . . . .
C5 C 0.7410(4) 1.0000 0.7500 0.0253(15) Uani 1 2 d S T P . .
H5 H 0.7919 1.0000 0.7500 0.030 Uiso 1 2 calc RS T P . .
C6 C 0.6268(3) 0.7795(3) 0.76166(14) 0.0263(11) Uani 1 1 d . . . . .
H6 H 0.5800 0.7619 0.7474 0.032 Uiso 1 1 calc R . . . .
C7 C 0.7260(3) 0.7803(3) 0.79227(13) 0.0245(10) Uani 1 1 d . . . . .
C8 C 0.7809(3) 0.7606(3) 0.80960(15) 0.0335(12) Uani 1 1 d . . . . .
H8 H 0.7754 0.7072 0.8083 0.040 Uiso 1 1 calc R . . . .
C9 C 0.8438(4) 0.8247(4) 0.82879(16) 0.0410(14) Uani 1 1 d . . . . .
H9 H 0.8816 0.8137 0.8406 0.049 Uiso 1 1 calc R . . . .
C10 C 0.8534(4) 0.9040(4) 0.83130(19) 0.0486(17) Uani 1 1 d . . . . .
H10 H 0.8967 0.9444 0.8450 0.058 Uiso 1 1 calc R . . . .
C11 C 0.8007(4) 0.9253(3) 0.81416(17) 0.0393(14) Uani 1 1 d . . . . .
H11 H 0.8073 0.9791 0.8156 0.047 Uiso 1 1 calc R . . . .
C12 C 0.7365(3) 0.8609(3) 0.79436(14) 0.0269(11) Uani 1 1 d . . . . .

loop_
_atom_site_aniso_label
_atom_site_aniso_U_11
_atom_site_aniso_U_22
_atom_site_aniso_U_33
_atom_site_aniso_U_23
_atom_site_aniso_U_13
_atom_site_aniso_U_12
Mo1 0.0291(3) 0.0222(3) 0.0308(3) -0.00058(18) -0.00247(18) 0.01202(19)
Mo2 0.036(3) 0.050(4) 0.0363(7) 0.023(2) 0.018(3) 0.035(4)
Cu1 0.0169(3) 0.0169(3) 0.0380(5) -0.00035(18) 0.00035(18) 0.0065(3)
O1 0.0204(18) 0.0271(19) 0.048(2) 0.0079(17) 0.0037(16) 0.0131(16)
O2 0.042(2) 0.039(2) 0.061(3) -0.002(2) 0.004(2) 0.021(2)
O3 0.0248(19) 0.032(2) 0.038(2) -0.0033(17) -0.0032(16) 0.0124(16)
O4 0.044(2) 0.033(2) 0.043(2) -0.0031(18) 0.0056(19) 0.0169(19)
O5 0.034(2) 0.030(2) 0.047(2) 0.0005(17) -0.0078(18) 0.0128(17)
O6 0.083(7) 0.082(7) 0.082(7) 0.0000(10) -0.0001(10) 0.041(3)
N1 0.024(2) 0.020(2) 0.034(2) -0.0009(17) -0.0032(18) 0.0118(18)
N2 0.021(2) 0.0152(19) 0.038(2) 0.0027(17) -0.0015(18) 0.0077(16)
C1 0.021(2) 0.028(4) 0.033(4) -0.004(3) -0.0020(15) 0.0138(19)
C2 0.017(2) 0.027(4) 0.029(4) -0.001(3) -0.0006(15) 0.0135(18)
C3 0.018(2) 0.018(2) 0.032(3) -0.002(2) 0.002(2) 0.007(2)
C4 0.023(2) 0.016(2) 0.030(3) -0.0015(19) -0.004(2) 0.012(2)
C5 0.019(2) 0.020(3) 0.037(4) 0.000(3) 0.0001(15) 0.0102(17)
C6 0.019(2) 0.019(2) 0.041(3) 0.004(2) 0.003(2) 0.010(2)
C7 0.021(2) 0.019(2) 0.033(3) 0.001(2) 0.002(2) 0.009(2)
C8 0.031(3) 0.030(3) 0.044(3) 0.004(2) -0.001(2) 0.019(2)
C9 0.033(3) 0.050(4) 0.045(4) 0.008(3) -0.008(3) 0.024(3)
C10 0.042(3) 0.034(3) 0.059(4) -0.007(3) -0.019(3) 0.011(3)
C11 0.036(3) 0.020(3) 0.056(4) -0.011(3) -0.019(3) 0.010(2)
C12 0.024(3) 0.021(2) 0.034(3) 0.004(2) -0.001(2) 0.010(2)

loop_
_atom_type_symbol
_atom_type_description
_atom_type_scat_dispersion_real
_atom_type_scat_dispersion_imag
_atom_type_scat_source
C C 0.0033 0.0016 'International Tables Vol C Tables 4.2.6.8 and 6.1.1.4'
H H 0.0000 0.0000 'International Tables Vol C Tables 4.2.6.8 and 6.1.1.4'
Cu Cu 0.3201 1.2651 'International Tables Vol C Tables 4.2.6.8 and 6.1.1.4'
Mo Mo -1.6832 0.6857 'International Tables Vol C Tables 4.2.6.8 and 6.1.1.4'
N N 0.0061 0.0033 'International Tables Vol C Tables 4.2.6.8 and 6.1.1.4'
O O 0.0106 0.0060 'International Tables Vol C Tables 4.2.6.8 and 6.1.1.4'

loop_
_geom_angle_atom_site_label_1
_geom_angle_atom_site_label_2
_geom_angle_atom_site_label_3
_geom_angle
_geom_angle_site_symmetry_1
_geom_angle_site_symmetry_3
O2 Mo1 O2 76.1(2) . 26_456
O3 Mo1 O2 80.71(16) . .
O3 Mo1 O2 77.08(15) 27_556 26_456
O3 Mo1 O2 72.47(16) 27_556 .
O3 Mo1 O2 71.69(15) . 26_456
O3 Mo1 O3 142.8(2) . 27_556
O4 Mo1 O2 92.63(18) . 26_456
O4 Mo1 O2 167.8(2) . .
O4 Mo1 O3 100.94(19) . 27_556
O4 Mo1 O3 100.19(18) . .
O4 Mo1 O5 105.2(2) . .
O5 Mo1 O2 161.84(18) . 26_456
O5 Mo1 O2 86.40(18) . .
O5 Mo1 O3 101.17(18) . .
O5 Mo1 O3 102.34(18) . 27_556
O2 Mo2 O2 109.8(8) 2_665 .
O2 Mo2 O2 102.1(5) . 3_565
O2 Mo2 O2 107.7(7) 2_665 3_565
O6 Mo2 O2 111.2(18) . 2_665
O6 Mo2 O2 103(2) . 3_565
O6 Mo2 O2 121.4(11) . .
O1 Cu1 O1 65.5(2) 6_656 3_565
O1 Cu1 O5 87.32(15) 6_656 .
O1 Cu1 O5 87.32(15) 3_565 4_556
O1 Cu1 O5 84.24(15) 6_656 4_556
O1 Cu1 O5 84.24(15) 3_565 .
O1 Cu1 C1 32.75(10) 6_656 3_565
O1 Cu1 C1 32.75(10) 3_565 3_565
O5 Cu1 O5 169.96(19) 4_556 .
N1 Cu1 O1 99.72(15) 4_556 6_656
N1 Cu1 O1 165.19(16) 4_556 3_565
N1 Cu1 O1 99.72(16) . 3_565
N1 Cu1 O1 165.19(16) . 6_656
N1 Cu1 O5 92.35(16) . .
N1 Cu1 O5 92.35(16) 4_556 4_556
N1 Cu1 O5 94.42(16) 4_556 .
N1 Cu1 O5 94.43(16) . 4_556
N1 Cu1 N1 95.1(2) . 4_556
N1 Cu1 C1 132.46(12) . 3_565
N1 Cu1 C1 132.46(12) 4_556 3_565
C1 Cu1 O5 84.98(10) 3_565 .
C1 Cu1 O5 84.98(10) 3_565 4_556
C1 O1 Cu1 88.1(3) . 2_665
Mo1 O2 Mo1 87.56(15) . 27_556
Mo2 O2 Mo1 129.3(5) . 27_556
Mo2 O2 Mo1 133.8(6) . .
Mo1 O3 Mo1 123.7(2) . 26_456
Mo1 O5 Cu1 151.5(2) . .
C6 N1 Cu1 122.7(4) . .
C6 N1 C7 106.2(4) . .
C7 N1 Cu1 129.0(3) . .
C6 N2 C4 125.4(4) . .
C6 N2 C12 106.7(4) . .
C12 N2 C4 126.5(4) . .
O1 C1 Cu1 59.2(3) 5_676 2_665
O1 C1 Cu1 59.2(3) . 2_665
O1 C1 O1 118.4(6) . 5_676
O1 C1 C2 120.8(3) . .
O1 C1 C2 120.8(3) 5_676 .
C2 C1 Cu1 180.0 . 2_665
C3 C2 C1 119.4(3) 5_676 .
C3 C2 C1 119.4(3) . .
C3 C2 C3 121.2(6) 5_676 .
C2 C3 H3 120.6 . .
C4 C3 C2 118.8(5) . .
C4 C3 H3 120.6 . .
C3 C4 N2 120.7(4) . .
C3 C4 C5 121.0(5) . .
C5 C4 N2 118.3(4) . .
C4 C5 C4 119.3(6) . 5_676
C4 C5 H5 120.4 . .
C4 C5 H5 120.4 5_676 .
N1 C6 N2 112.8(4) . .
N1 C6 H6 123.6 . .
N2 C6 H6 123.6 . .
C8 C7 N1 131.1(5) . .
C12 C7 N1 108.3(4) . .
C12 C7 C8 120.6(5) . .
C7 C8 H8 121.9 . .
C9 C8 C7 116.3(5) . .
C9 C8 H8 121.9 . .
C8 C9 H9 118.4 . .
C10 C9 C8 123.2(5) . .
C10 C9 H9 118.4 . .
C9 C10 H10 119.1 . .
C9 C10 C11 121.7(6) . .
C11 C10 H10 119.1 . .
C10 C11 H11 122.0 . .
C10 C11 C12 115.9(5) . .
C12 C11 H11 122.0 . .
N2 C12 C7 105.9(4) . .
N2 C12 C11 131.7(5) . .
C7 C12 C11 122.4(5) . .

loop_
_geom_bond_atom_site_label_1
_geom_bond_atom_site_label_2
_geom_bond_distance
_geom_bond_site_symmetry_2
Mo1 O2 2.445(4) 26_456
Mo1 O2 2.413(4) .
Mo1 O3 1.906(4) .
Mo1 O3 1.906(4) 27_556
Mo1 O4 1.684(4) .
Mo1 O5 1.702(4) .
Mo2 O2 1.884(19) 3_565
Mo2 O2 1.837(14) .
Mo2 O2 1.698(12) 2_665
Mo2 O6 1.658(15) .
Cu1 O1 2.017(4) 3_565
Cu1 O1 2.017(4) 6_656
Cu1 O5 2.372(4) .
Cu1 O5 2.372(4) 4_556
Cu1 N1 1.978(4) .
Cu1 N1 1.978(4) 4_556
Cu1 C1 2.347(7) 3_565
O1 Cu1 2.017(4) 2_665
O1 C1 1.271(5) .
O2 Mo1 2.445(4) 27_556
O3 Mo1 1.906(4) 26_456
N1 C6 1.296(6) .
N1 C7 1.402(6) .
N2 C4 1.429(6) .
N2 C6 1.358(6) .
N2 C12 1.386(6) .
C1 Cu1 2.347(7) 2_665
C1 O1 1.271(5) 5_676
C1 C2 1.477(9) .
C2 C3 1.386(6) 5_676
C2 C3 1.386(6) .
C3 H3 0.9300 .
C3 C4 1.381(7) .
C4 C5 1.382(6) .
C5 C4 1.382(6) 5_676
C5 H5 0.9300 .
C6 H6 0.9300 .
C7 C8 1.395(7) .
C7 C12 1.388(7) .
C8 H8 0.9300 .
C8 C9 1.378(8) .
C9 H9 0.9300 .
C9 C10 1.372(9) .
C10 H10 0.9300 .
C10 C11 1.376(8) .
C11 H11 0.9300 .
C11 C12 1.402(7) .
